data_7702092
loop_
_publ_author_name
'Shaw, Paul A.'
'Phillips, Jessica M.'
'Clarkson, Guy J.'
'Rourke, Jonathan P.'

_publ_section_title
;
 Trapping five-coordinate platinum(iv) intermediates.
;
_journal_issue 28
_journal_name_full 'Dalton transactions (Cambridge, England : 2003)'
_journal_page_first 11397
_journal_page_last 11406
_journal_paper_doi 10.1039/c6dt02088g
_journal_volume 45
_journal_year 2016
_chemical_absolute_configuration ad
_chemical_formula_moiety 'C26 H30 Cl2 F2 N P Pt'
_chemical_formula_sum 'C26 H30 Cl2 F2 N P Pt'
_chemical_formula_weight 691.47
_space_group_crystal_system orthorhombic
_space_group_IT_number 33
_space_group_name_Hall 'P 2c -2n'
_space_group_name_H-M_alt 'P n a 21'
_atom_sites_solution_hydrogens geom
_atom_sites_solution_primary direct
_audit_creation_date 2014-12-05
_audit_creation_method
;
Olex2 1.2
(compiled 2014.11.28 svn.r3106 for OlexSys, GUI svn.r4959)
;
_audit_update_record
;
2016-05-24 deposited with the CCDC.
2016-06-17 downloaded from the CCDC.
;
_cell_angle_alpha 90
_cell_angle_beta 90
_cell_angle_gamma 90
_cell_formula_units_Z 4
_cell_length_a 18.3851(2)
_cell_length_b 12.6327(2)
_cell_length_c 11.03420(10)
_cell_measurement_reflns_used 17208
_cell_measurement_temperature 150(2)
_cell_measurement_theta_max 30.6220
_cell_measurement_theta_min 3.2060
_cell_volume 2562.73(5)
_computing_cell_refinement
;
CrysAlisPro, Agilent Technologies,
Version 1.171.37.33 (release 27-03-2014 CrysAlis171 .NET)
(compiled Mar 27 2014,17:12:48)
;
_computing_data_collection
;
CrysAlisPro, Agilent Technologies,
Version 1.171.37.33 (release 27-03-2014 CrysAlis171 .NET)
(compiled Mar 27 2014,17:12:48)
;
_computing_data_reduction
;
CrysAlisPro, Agilent Technologies,
Version 1.171.37.33 (release 27-03-2014 CrysAlis171 .NET)
(compiled Mar 27 2014,17:12:48)
;
_computing_molecular_graphics 'Olex2 (Dolomanov et al., 2009)'
_computing_publication_material 'Olex2 (Dolomanov et al., 2009)'
_computing_structure_refinement 'XL (Sheldrick, 2008)'
_computing_structure_solution 'ShelXS (Sheldrick, 2008)'
_diffrn_ambient_temperature 150(2)
_diffrn_detector 'CCD plate'
_diffrn_detector_area_resol_mean 10.2833
_diffrn_detector_type Ruby
_diffrn_measured_fraction_theta_full 0.998
_diffrn_measured_fraction_theta_max 0.951
_diffrn_measurement_details
;
#__ type_ start__ end____ width___ exp.time_
  1 omega  -25.00   54.00   1.0000   10.0000
omega____ theta____ kappa____ phi______ frames
    -       13.2579  -99.0000 -180.0000 79

#__ type_ start__ end____ width___ exp.time_
  2 omega  -88.00   10.00   1.0000   10.0000
omega____ theta____ kappa____ phi______ frames
    -      -14.1954  -38.0000  -30.0000 98

#__ type_ start__ end____ width___ exp.time_
  3 omega  -25.00   27.00   1.0000   10.0000
omega____ theta____ kappa____ phi______ frames
    -      -14.1954  -99.0000  120.0000 52

#__ type_ start__ end____ width___ exp.time_
  4 omega  -88.00   10.00   1.0000   10.0000
omega____ theta____ kappa____ phi______ frames
    -      -14.1954  -38.0000 -150.0000 98

#__ type_ start__ end____ width___ exp.time_
  5 omega  -47.00   62.00   1.0000   10.0000
omega____ theta____ kappa____ phi______ frames
    -      -14.1954   77.0000  -60.0000 109
;
_diffrn_measurement_device 'four-circle diffractometer'
_diffrn_measurement_device_type 'Xcalibur, Ruby, Gemini'
_diffrn_measurement_method '\w scans'
_diffrn_orient_matrix_UB_11 -0.0314940000
_diffrn_orient_matrix_UB_12 -0.0157192000
_diffrn_orient_matrix_UB_13 -0.0305221000
_diffrn_orient_matrix_UB_21 0.0435723000
_diffrn_orient_matrix_UB_22 0.0114378000
_diffrn_orient_matrix_UB_23 -0.0233428000
_diffrn_orient_matrix_UB_31 0.0162006000
_diffrn_orient_matrix_UB_32 -0.0612665000
_diffrn_orient_matrix_UB_33 0.0034724000
_diffrn_radiation_monochromator graphite
_diffrn_radiation_probe x-ray
_diffrn_radiation_type MoK\a
_diffrn_radiation_wavelength 0.71073
_diffrn_reflns_av_R_equivalents 0.0386
_diffrn_reflns_av_unetI/netI 0.0346
_diffrn_reflns_Laue_measured_fraction_full 0.998
_diffrn_reflns_Laue_measured_fraction_max 0.951
_diffrn_reflns_limit_h_max 26
_diffrn_reflns_limit_h_min -24
_diffrn_reflns_limit_k_max 18
_diffrn_reflns_limit_k_min -18
_diffrn_reflns_limit_l_max 15
_diffrn_reflns_limit_l_min -15
_diffrn_reflns_number 31888
_diffrn_reflns_point_group_measured_fraction_full 0.993
_diffrn_reflns_point_group_measured_fraction_max 0.907
_diffrn_reflns_theta_full 25.242
_diffrn_reflns_theta_max 30.722
_diffrn_reflns_theta_min 3.225
_diffrn_source 'Enhance (Mo) X-ray Source'
_exptl_absorpt_coefficient_mu 5.776
_exptl_absorpt_correction_T_max 1.00000
_exptl_absorpt_correction_T_min 0.70434
_exptl_absorpt_correction_type multi-scan
_exptl_absorpt_process_details
;
CrysAlisPro, Agilent Technologies,
Version 1.171.37.33 (release 27-03-2014 CrysAlis171 .NET)
(compiled Mar 27 2014,17:12:48)
Empirical absorption correction using spherical harmonics,
 implemented in SCALE3 ABSPACK scaling algorithm.
;
_exptl_crystal_colour orange
_exptl_crystal_colour_primary orange
_exptl_crystal_density_diffrn 1.792
_exptl_crystal_description block
_exptl_crystal_F_000 1352
_exptl_crystal_size_max 0.2
_exptl_crystal_size_mid 0.2
_exptl_crystal_size_min 0.08
_refine_diff_density_max 0.746
_refine_diff_density_min -0.739
_refine_diff_density_rms 0.100
_refine_ls_abs_structure_details
;
 Flack x determined using 2698 quotients [(I+)-(I-)]/[(I+)+(I-)]
 (Parsons, Flack and Wagner, Acta Cryst. B69 (2013) 249-259).
;
_refine_ls_abs_structure_Flack 0.017(3)
_refine_ls_extinction_method none
_refine_ls_goodness_of_fit_ref 1.028
_refine_ls_hydrogen_treatment constr
_refine_ls_matrix_type full
_refine_ls_number_parameters 301
_refine_ls_number_reflns 7234
_refine_ls_number_restraints 1
_refine_ls_restrained_S_all 1.028
_refine_ls_R_factor_all 0.0287
_refine_ls_R_factor_gt 0.0223
_refine_ls_shift/su_max 0.002
_refine_ls_shift/su_mean 0.000
_refine_ls_structure_factor_coef Fsqd
_refine_ls_weighting_details 'w=1/[\s^2^(Fo^2^)+(0.0139P)^2^+0.4687P] where P=(Fo^2^+2Fc^2^)/3'
_refine_ls_weighting_scheme calc
_refine_ls_wR_factor_gt 0.0394
_refine_ls_wR_factor_ref 0.0412
_reflns_Friedel_coverage 0.822
_reflns_Friedel_fraction_full 0.989
_reflns_Friedel_fraction_max 0.859
_reflns_number_gt 6460
_reflns_number_total 7234
_reflns_threshold_expression 'I > 2\s(I)'
_cod_data_source_file c6dt02088g3.cif
_cod_data_source_block ps10
_cod_database_code 7702092
_chemical_oxdiff_formula 'C20 H20 N2 O2 F2 P Pt'
_shelx_space_group_comment
;
The symmetry employed for this shelxl refinement is uniquely defined
by the following loop, which should always be used as a source of
symmetry information in preference to the above space-group names.
They are only intended as comments.
;
_olex2_refinement_description
;
1. Fixed Uiso
 At 1.2 times of:
  All C(H) groups, All C(H,H) groups
 At 1.5 times of:
  All C(H,H,H) groups
2.a Secondary CH2 refined with riding coordinates:
 C25(H25A,H25B), C24(H24A,H24B), C19(H19A,H19B), C21(H21A,H21B), C22(H22A,
 H22B), C18(H18A,H18B)
2.b Aromatic/amide H refined with riding coordinates:
 C14(H14), C16(H16), C5(H5), C2(H2), C13(H13), C9(H9), C4(H4), C8(H8), C10(H10)
2.c Idealised Me refined as rotating group:
 C20(H20A,H20B,H20C), C23(H23A,H23B,H23C), C26(H26A,H26B,H26C)
;
_shelx_shelxl_version_number 2014/7
_olex2_submission_special_instructions 'No special instructions were received'

loop_
_space_group_symop_operation_xyz
'x, y, z'
'-x, -y, z+1/2'
'-x+1/2, y+1/2, z+1/2'
'x+1/2, -y+1/2, z'

loop_
_atom_site_label
_atom_site_type_symbol
_atom_site_fract_x
_atom_site_fract_y
_atom_site_fract_z
_atom_site_U_iso_or_equiv
_atom_site_adp_type
_atom_site_occupancy
_atom_site_site_symmetry_order
_atom_site_calc_flag
_atom_site_refinement_flags_posn
Pt1 Pt 0.79687(2) 0.39729(2) 0.45717(2) 0.01558(4) Uani 1 1 d .
P1 P 0.76747(6) 0.31098(9) 0.63344(10) 0.0182(2) Uani 1 1 d .
Cl2 Cl 0.82835(6) 0.47457(8) 0.26433(9) 0.0231(2) Uani 1 1 d .
C11 C 0.8616(3) 0.5804(4) 0.5687(4) 0.0243(10) Uani 1 1 d .
C25 C 0.7927(2) 0.4610(4) 0.8215(4) 0.0266(10) Uani 1 1 d .
H25A H 0.7849 0.5140 0.7567 0.032 Uiso 1 1 calc R
H25B H 0.7457 0.4501 0.8637 0.032 Uiso 1 1 calc R
C14 C 0.6851(3) 0.7332(4) 0.5721(4) 0.0352(12) Uani 1 1 d .
H14 H 0.6660 0.8000 0.5955 0.042 Uiso 1 1 calc R
C6 C 0.9481(2) 0.3339(3) 0.4703(5) 0.0230(10) Uani 1 1 d .
C1 C 0.8816(2) 0.2934(3) 0.4242(3) 0.0192(9) Uani 1 1 d .
C16 C 0.6652(2) 0.5576(4) 0.4884(4) 0.0256(10) Uani 1 1 d .
H16 H 0.6324 0.5076 0.4545 0.031 Uiso 1 1 calc R
C5 C 1.0127(2) 0.2786(3) 0.4514(7) 0.0312(10) Uani 1 1 d .
H5 H 1.0571 0.3057 0.4828 0.037 Uiso 1 1 calc R
C24 C 0.8175(2) 0.3566(4) 0.7649(4) 0.0244(9) Uani 1 1 d .
H24A H 0.8148 0.3009 0.8280 0.029 Uiso 1 1 calc R
H24B H 0.8693 0.3640 0.7417 0.029 Uiso 1 1 calc R
C2 C 0.8822(2) 0.1988(4) 0.3606(4) 0.0227(9) Uani 1 1 d .
H2 H 0.8384 0.1699 0.3291 0.027 Uiso 1 1 calc R
C19 C 0.6465(3) 0.2709(4) 0.7869(4) 0.0308(11) Uani 1 1 d .
H19A H 0.6611 0.1955 0.7840 0.037 Uiso 1 1 calc R
H19B H 0.6707 0.3039 0.8575 0.037 Uiso 1 1 calc R
C17 C 0.7382(2) 0.5329(3) 0.5018(4) 0.0205(9) Uani 1 1 d .
C13 C 0.7581(3) 0.7108(4) 0.5845(4) 0.0314(11) Uani 1 1 d .
H13 H 0.7903 0.7630 0.6157 0.038 Uiso 1 1 calc R
F3 F 0.94738(16) 0.0550(2) 0.2802(3) 0.0440(8) Uani 1 1 d .
C20 C 0.5650(3) 0.2781(5) 0.8025(5) 0.0441(14) Uani 1 1 d .
H20A H 0.5409 0.2401 0.7363 0.066 Uiso 1 1 calc GR
H20B H 0.5501 0.3526 0.8012 0.066 Uiso 1 1 calc GR
H20C H 0.5511 0.2464 0.8801 0.066 Uiso 1 1 calc GR
C9 C 0.9846(3) 0.5926(4) 0.6353(5) 0.0376(13) Uani 1 1 d .
H9 H 1.0221 0.6306 0.6755 0.045 Uiso 1 1 calc R
C7 C 0.9441(2) 0.4363(4) 0.5319(4) 0.0233(9) Uani 1 1 d .
N7 N 0.87684(18) 0.4817(3) 0.5289(3) 0.0201(8) Uani 1 1 d .
C4 C 1.0126(3) 0.1847(4) 0.3875(5) 0.0348(12) Uani 1 1 d .
H4 H 1.0565 0.1467 0.3742 0.042 Uiso 1 1 calc R
C8 C 0.9993(3) 0.4928(4) 0.5905(4) 0.0317(11) Uani 1 1 d .
H8 H 1.0464 0.4628 0.5994 0.038 Uiso 1 1 calc R
Cl1 Cl 0.70404(5) 0.29787(9) 0.36977(9) 0.0217(2) Uani 1 1 d .
C3 C 0.9475(3) 0.1475(4) 0.3438(4) 0.0293(10) Uani 1 1 d .
C10 C 0.9169(3) 0.6385(4) 0.6234(4) 0.0315(11) Uani 1 1 d .
H10 H 0.9082 0.7084 0.6518 0.038 Uiso 1 1 calc R
C12 C 0.7850(3) 0.6112(3) 0.5510(4) 0.0239(10) Uani 1 1 d .
C21 C 0.7853(2) 0.1695(3) 0.6218(4) 0.0236(10) Uani 1 1 d .
H21A H 0.7487 0.1319 0.6717 0.028 Uiso 1 1 calc R
H21B H 0.7773 0.1481 0.5366 0.028 Uiso 1 1 calc R
C22 C 0.8613(3) 0.1307(4) 0.6604(4) 0.0302(11) Uani 1 1 d .
H22A H 0.8990 0.1727 0.6182 0.036 Uiso 1 1 calc R
H22B H 0.8675 0.1411 0.7487 0.036 Uiso 1 1 calc R
C23 C 0.8708(3) 0.0142(4) 0.6299(5) 0.0440(14) Uani 1 1 d .
H23A H 0.8662 0.0043 0.5422 0.066 Uiso 1 1 calc GR
H23B H 0.8334 -0.0273 0.6716 0.066 Uiso 1 1 calc GR
H23C H 0.9191 -0.0094 0.6562 0.066 Uiso 1 1 calc GR
F15 F 0.56853(17) 0.6776(3) 0.5132(3) 0.0491(9) Uani 1 1 d .
C15 C 0.6409(3) 0.6560(4) 0.5251(4) 0.0336(12) Uani 1 1 d .
C26 C 0.8483(3) 0.5030(4) 0.9110(4) 0.0351(12) Uani 1 1 d .
H26A H 0.8953 0.5115 0.8702 0.053 Uiso 1 1 calc GR
H26B H 0.8535 0.4529 0.9783 0.053 Uiso 1 1 calc GR
H26C H 0.8321 0.5716 0.9423 0.053 Uiso 1 1 calc GR
C18 C 0.6716(2) 0.3262(4) 0.6709(4) 0.0228(10) Uani 1 1 d .
H18A H 0.6608 0.4027 0.6786 0.027 Uiso 1 1 calc R
H18B H 0.6423 0.2987 0.6024 0.027 Uiso 1 1 calc R

loop_
_atom_site_aniso_label
_atom_site_aniso_U_11
_atom_site_aniso_U_22
_atom_site_aniso_U_33
_atom_site_aniso_U_23
_atom_site_aniso_U_13
_atom_site_aniso_U_12
Pt1 0.01553(7) 0.01644(6) 0.01478(6) 0.00114(11) -0.00111(11) -0.00030(5)
P1 0.0188(5) 0.0196(5) 0.0163(5) 0.0019(5) -0.0011(5) -0.0011(5)
Cl2 0.0277(5) 0.0230(5) 0.0187(5) 0.0043(4) 0.0017(5) 0.0026(4)
C11 0.031(3) 0.025(2) 0.017(2) 0.0012(18) 0.0006(19) -0.0065(19)
C25 0.030(3) 0.029(3) 0.020(2) 0.000(2) 0.000(2) -0.002(2)
C14 0.062(4) 0.022(3) 0.022(2) 0.000(2) 0.005(2) 0.017(2)
C6 0.0206(18) 0.025(2) 0.023(3) 0.009(2) -0.001(2) -0.0030(15)
C1 0.0170(19) 0.020(2) 0.020(2) 0.0057(16) 0.0044(15) 0.0030(16)
C16 0.032(2) 0.026(2) 0.020(2) 0.0014(17) -0.0003(18) 0.0090(19)
C5 0.0171(18) 0.036(2) 0.040(2) 0.018(4) -0.003(3) -0.0014(16)
C24 0.025(2) 0.030(2) 0.018(2) 0.005(2) -0.0045(19) -0.0029(19)
C2 0.017(2) 0.024(2) 0.027(2) 0.0073(19) 0.0029(18) 0.0004(18)
C19 0.032(3) 0.030(3) 0.031(3) 0.005(2) 0.008(2) 0.001(2)
C17 0.031(2) 0.016(2) 0.0144(17) -0.0005(16) 0.0035(17) 0.0025(18)
C13 0.056(3) 0.022(2) 0.016(2) 0.0004(19) 0.004(2) -0.005(2)
F3 0.0396(17) 0.0338(17) 0.059(2) -0.0091(16) 0.0066(15) 0.0136(13)
C20 0.035(3) 0.053(4) 0.044(3) 0.008(3) 0.014(3) 0.001(3)
C9 0.037(3) 0.048(4) 0.028(2) -0.002(3) -0.001(2) -0.023(3)
C7 0.022(2) 0.028(2) 0.020(2) 0.0082(19) -0.0009(18) -0.0070(19)
N7 0.0224(19) 0.0193(18) 0.0188(17) 0.0033(15) -0.0023(15) -0.0087(15)
C4 0.019(2) 0.033(3) 0.052(3) 0.017(2) 0.007(2) 0.009(2)
C8 0.022(2) 0.045(3) 0.027(2) 0.004(2) -0.001(2) -0.014(2)
Cl1 0.0180(5) 0.0263(6) 0.0206(5) -0.0031(4) -0.0025(4) -0.0021(4)
C3 0.031(3) 0.026(3) 0.031(2) 0.004(2) 0.007(2) 0.008(2)
C10 0.043(3) 0.028(3) 0.023(2) -0.002(2) 0.001(2) -0.014(2)
C12 0.037(3) 0.021(2) 0.014(2) 0.0020(18) 0.0013(19) -0.0025(19)
C21 0.024(2) 0.019(2) 0.027(2) 0.0057(19) 0.004(2) -0.0019(17)
C22 0.035(3) 0.030(3) 0.026(2) 0.011(2) 0.002(2) 0.007(2)
C23 0.042(3) 0.033(3) 0.057(3) 0.017(3) 0.010(3) 0.009(2)
F15 0.0471(19) 0.049(2) 0.0508(18) -0.0075(15) -0.0048(15) 0.0310(16)
C15 0.049(3) 0.031(3) 0.020(2) 0.003(2) 0.001(2) 0.018(2)
C26 0.041(3) 0.033(3) 0.031(2) -0.003(2) -0.008(2) -0.009(2)
C18 0.019(2) 0.026(2) 0.023(2) 0.0038(18) 0.0031(18) 0.0005(19)

loop_
_atom_type_symbol
_atom_type_description
_atom_type_scat_dispersion_real
_atom_type_scat_dispersion_imag
_atom_type_scat_source
C C 0.0033 0.0016 'International Tables Vol C Tables 4.2.6.8 and 6.1.1.4'
H H 0.0000 0.0000 'International Tables Vol C Tables 4.2.6.8 and 6.1.1.4'
Cl Cl 0.1484 0.1585 'International Tables Vol C Tables 4.2.6.8 and 6.1.1.4'
F F 0.0171 0.0103 'International Tables Vol C Tables 4.2.6.8 and 6.1.1.4'
N N 0.0061 0.0033 'International Tables Vol C Tables 4.2.6.8 and 6.1.1.4'
P P 0.1023 0.0942 'International Tables Vol C Tables 4.2.6.8 and 6.1.1.4'
Pt Pt -1.7033 8.3905 'International Tables Vol C Tables 4.2.6.8 and 6.1.1.4'

loop_
_geom_angle_atom_site_label_1
_geom_angle_atom_site_label_2
_geom_angle_atom_site_label_3
_geom_angle
P1 Pt1 Cl2 175.49(4)
P1 Pt1 Cl1 85.53(4)
C1 Pt1 P1 91.42(11)
C1 Pt1 Cl2 85.48(10)
C1 Pt1 C17 162.32(17)
C1 Pt1 Cl1 97.86(12)
C17 Pt1 P1 93.94(11)
C17 Pt1 Cl2 89.98(11)
C17 Pt1 Cl1 99.34(13)
N7 Pt1 P1 95.28(10)
N7 Pt1 Cl2 87.51(10)
N7 Pt1 C1 81.56(15)
N7 Pt1 C17 81.18(16)
N7 Pt1 Cl1 179.01(10)
Cl1 Pt1 Cl2 91.65(4)
C24 P1 Pt1 114.09(15)
C24 P1 C21 106.1(2)
C24 P1 C18 106.0(2)
C21 P1 Pt1 111.36(15)
C21 P1 C18 107.1(2)
C18 P1 Pt1 111.73(14)
N7 C11 C10 118.4(4)
N7 C11 C12 113.5(4)
C10 C11 C12 128.1(4)
H25A C25 H25B 108.0
C24 C25 H25A 109.3
C24 C25 H25B 109.3
C26 C25 H25A 109.3
C26 C25 H25B 109.3
C26 C25 C24 111.4(4)
C13 C14 H14 121.0
C15 C14 H14 121.0
C15 C14 C13 117.9(4)
C1 C6 C7 116.2(4)
C5 C6 C1 120.0(4)
C5 C6 C7 123.8(4)
C6 C1 Pt1 110.9(3)
C2 C1 Pt1 130.0(3)
C2 C1 C6 119.0(4)
C17 C16 H16 120.5
C15 C16 H16 120.5
C15 C16 C17 118.9(4)
C6 C5 H5 119.8
C4 C5 C6 120.4(4)
C4 C5 H5 119.8
P1 C24 H24A 108.1
P1 C24 H24B 108.1
C25 C24 P1 116.7(3)
C25 C24 H24A 108.1
C25 C24 H24B 108.1
H24A C24 H24B 107.3
C1 C2 H2 120.6
C3 C2 C1 118.8(4)
C3 C2 H2 120.6
H19A C19 H19B 108.0
C20 C19 H19A 109.3
C20 C19 H19B 109.3
C20 C19 C18 111.5(4)
C18 C19 H19A 109.3
C18 C19 H19B 109.3
C16 C17 Pt1 131.3(3)
C16 C17 C12 118.1(4)
C12 C17 Pt1 110.5(3)
C14 C13 H13 120.0
C14 C13 C12 120.1(5)
C12 C13 H13 120.0
C19 C20 H20A 109.5
C19 C20 H20B 109.5
C19 C20 H20C 109.5
H20A C20 H20B 109.5
H20A C20 H20C 109.5
H20B C20 H20C 109.5
C8 C9 H9 119.1
C8 C9 C10 121.7(5)
C10 C9 H9 119.1
N7 C7 C6 114.0(4)
N7 C7 C8 117.0(4)
C8 C7 C6 129.0(4)
C11 N7 Pt1 118.2(3)
C11 N7 C7 124.7(4)
C7 N7 Pt1 117.1(3)
C5 C4 H4 120.8
C3 C4 C5 118.3(4)
C3 C4 H4 120.8
C9 C8 C7 119.3(5)
C9 C8 H8 120.4
C7 C8 H8 120.4
F3 C3 C2 118.1(4)
F3 C3 C4 118.4(4)
C4 C3 C2 123.5(5)
C11 C10 H10 120.7
C9 C10 C11 118.6(5)
C9 C10 H10 120.7
C17 C12 C11 116.5(4)
C13 C12 C11 122.6(4)
C13 C12 C17 120.9(4)
P1 C21 H21A 108.0
P1 C21 H21B 108.0
H21A C21 H21B 107.3
C22 C21 P1 117.1(3)
C22 C21 H21A 108.0
C22 C21 H21B 108.0
C21 C22 H22A 109.5
C21 C22 H22B 109.5
H22A C22 H22B 108.1
C23 C22 C21 110.6(4)
C23 C22 H22A 109.5
C23 C22 H22B 109.5
C22 C23 H23A 109.5
C22 C23 H23B 109.5
C22 C23 H23C 109.5
H23A C23 H23B 109.5
H23A C23 H23C 109.5
H23B C23 H23C 109.5
C14 C15 C16 124.0(5)
F15 C15 C14 118.1(4)
F15 C15 C16 117.9(5)
C25 C26 H26A 109.5
C25 C26 H26B 109.5
C25 C26 H26C 109.5
H26A C26 H26B 109.5
H26A C26 H26C 109.5
H26B C26 H26C 109.5
P1 C18 H18A 108.4
P1 C18 H18B 108.4
C19 C18 P1 115.7(3)
C19 C18 H18A 108.4
C19 C18 H18B 108.4
H18A C18 H18B 107.4

loop_
_geom_bond_atom_site_label_1
_geom_bond_atom_site_label_2
_geom_bond_distance
Pt1 P1 2.2944(11)
Pt1 Cl2 2.4116(10)
Pt1 C1 2.069(4)
Pt1 C17 2.083(4)
Pt1 N7 1.981(3)
Pt1 Cl1 2.3282(10)
P1 C24 1.812(4)
P1 C21 1.821(5)
P1 C18 1.821(5)
C11 N7 1.352(6)
C11 C10 1.392(6)
C11 C12 1.473(6)
C25 H25A 0.9900
C25 H25B 0.9900
C25 C24 1.529(7)
C25 C26 1.517(6)
C14 H14 0.9500
C14 C13 1.378(7)
C14 C15 1.372(7)
C6 C1 1.420(6)
C6 C5 1.393(6)
C6 C7 1.464(6)
C1 C2 1.386(6)
C16 H16 0.9500
C16 C17 1.386(6)
C16 C15 1.381(6)
C5 H5 0.9500
C5 C4 1.380(8)
C24 H24A 0.9900
C24 H24B 0.9900
C2 H2 0.9500
C2 C3 1.377(6)
C19 H19A 0.9900
C19 H19B 0.9900
C19 C20 1.512(6)
C19 C18 1.529(6)
C17 C12 1.418(6)
C13 H13 0.9500
C13 C12 1.402(6)
F3 C3 1.363(6)
C20 H20A 0.9800
C20 H20B 0.9800
C20 H20C 0.9800
C9 H9 0.9500
C9 C8 1.381(7)
C9 C10 1.381(7)
C7 N7 1.364(6)
C7 C8 1.399(6)
C4 H4 0.9500
C4 C3 1.373(7)
C8 H8 0.9500
C10 H10 0.9500
C21 H21A 0.9900
C21 H21B 0.9900
C21 C22 1.541(6)
C22 H22A 0.9900
C22 H22B 0.9900
C22 C23 1.519(7)
C23 H23A 0.9800
C23 H23B 0.9800
C23 H23C 0.9800
F15 C15 1.366(6)
C26 H26A 0.9800
C26 H26B 0.9800
C26 H26C 0.9800
C18 H18A 0.9900
C18 H18B 0.9900
